data_7158230
loop_
_publ_author_name
'Yadav, Maruti B.'
'Jeong, Yeon Tae'

_publ_section_title
;
 A one-pot ring-closure and ring-opening sequence for the cascade
 synthesis of dihydrofurofurans and functionalized furans.
;
_journal_issue 34
_journal_name_full 'Organic &amp; biomolecular chemistry'
_journal_page_first 7409
_journal_page_last 7419
_journal_paper_doi 10.1039/d1ob01300a
_journal_volume 19
_journal_year 2021
_chemical_formula_moiety 'C26 H17 F N2 O3'
_chemical_formula_sum 'C26 H17 F N2 O3'
_chemical_formula_weight 424.42
_space_group_IT_number 61
_space_group_name_Hall '-P 2ac 2ab'
_space_group_name_H-M_alt 'P b c a'
_symmetry_cell_setting orthorhombic
_symmetry_space_group_name_H-M 'P b c a'
_atom_sites_solution_hydrogens geom
_atom_sites_solution_primary direct
_atom_sites_solution_secondary difmap
_audit_creation_method SHELXL-97
_audit_update_record
;
2021-04-14 deposited with the CCDC.	2021-08-02 downloaded from the CCDC.
;
_cell_angle_alpha 90.00
_cell_angle_beta 90.00
_cell_angle_gamma 90.00
_cell_formula_units_Z 8
_cell_length_a 6.8865(7)
_cell_length_b 22.291(3)
_cell_length_c 25.817(2)
_cell_measurement_reflns_used 8758
_cell_measurement_temperature 200(2)
_cell_measurement_theta_max 24.9
_cell_measurement_theta_min 2.414
_cell_volume 3963.1(7)
_computing_molecular_graphics 'Ortep-3 for Windows (Farrugia, 1997)'
_computing_publication_material 'WinGX publication routines (Farrugia, 2005)'
_computing_structure_refinement 'SHELXL-2014/7 (Sheldrick, 2014)'
_computing_structure_solution 'SHELXL-2014/7 (Sheldrick, 2014)'
_diffrn_ambient_temperature 200(2)
_diffrn_measured_fraction_theta_full 0.998
_diffrn_measured_fraction_theta_max 0.998
_diffrn_measurement_device_type 'D8 Venture'
_diffrn_radiation_monochromator graphite
_diffrn_radiation_source 'fine-focus sealed tube'
_diffrn_radiation_type MoK\a
_diffrn_radiation_wavelength 0.71073
_diffrn_reflns_av_R_equivalents 0.0493
_diffrn_reflns_av_sigmaI/netI 0.0357
_diffrn_reflns_limit_h_max 8
_diffrn_reflns_limit_h_min -7
_diffrn_reflns_limit_k_max 26
_diffrn_reflns_limit_k_min -26
_diffrn_reflns_limit_l_max 30
_diffrn_reflns_limit_l_min -28
_diffrn_reflns_number 20978
_diffrn_reflns_theta_full 25.05
_diffrn_reflns_theta_max 25.05
_diffrn_reflns_theta_min 2.41
_exptl_absorpt_coefficient_mu 0.100
_exptl_absorpt_correction_T_max 0.9890
_exptl_absorpt_correction_T_min 0.9543
_exptl_absorpt_correction_type multi-scan
_exptl_absorpt_process_details SADABS
_exptl_crystal_colour colorless
_exptl_crystal_density_diffrn 1.423
_exptl_crystal_density_method 'not measured'
_exptl_crystal_description prism
_exptl_crystal_F_000 1760
_exptl_crystal_size_max 0.47
_exptl_crystal_size_mid 0.31
_exptl_crystal_size_min 0.11
_refine_diff_density_max 0.181
_refine_diff_density_min -0.222
_refine_diff_density_rms 0.045
_refine_ls_extinction_method none
_refine_ls_goodness_of_fit_ref 1.038
_refine_ls_hydrogen_treatment constr
_refine_ls_matrix_type full
_refine_ls_number_parameters 289
_refine_ls_number_reflns 3505
_refine_ls_number_restraints 0
_refine_ls_restrained_S_all 1.038
_refine_ls_R_factor_all 0.0479
_refine_ls_R_factor_gt 0.0378
_refine_ls_shift/su_max 0.001
_refine_ls_shift/su_mean 0.000
_refine_ls_structure_factor_coef Fsqd
_refine_ls_weighting_details 'calc w=1/[\s^2^(Fo^2^)+(0.0571P)^2^+0.8835P] where P=(Fo^2^+2Fc^2^)/3'
_refine_ls_weighting_scheme calc
_refine_ls_wR_factor_gt 0.0970
_refine_ls_wR_factor_ref 0.1041
_reflns_number_gt 2929
_reflns_number_total 3505
_reflns_threshold_expression >2sigma(I)
_cod_data_source_file d1ob01300a2.cif
_cod_data_source_block d23190
_cod_depositor_comments 'Adding full bibliography for 7158230--7158231.cif.'
_cod_database_code 7158230

loop_
_symmetry_equiv_pos_as_xyz
'x, y, z'
'-x+1/2, -y, z+1/2'
'-x, y+1/2, -z+1/2'
'x+1/2, -y+1/2, -z'
'-x, -y, -z'
'x-1/2, y, -z-1/2'
'x, -y-1/2, z-1/2'
'-x-1/2, y-1/2, z'

loop_
_atom_site_label
_atom_site_type_symbol
_atom_site_fract_x
_atom_site_fract_y
_atom_site_fract_z
_atom_site_U_iso_or_equiv
_atom_site_adp_type
_atom_site_occupancy
_atom_site_symmetry_multiplicity
_atom_site_calc_flag
_atom_site_refinement_flags
_atom_site_disorder_assembly
_atom_site_disorder_group
C1 C 0.3293(2) 0.56808(6) 0.52801(5) 0.0233(3) Uani 1 1 d . . .
C2 C 0.4666(2) 0.61213(6) 0.50386(5) 0.0221(3) Uani 1 1 d . . .
C3 C 0.3938(2) 0.66717(7) 0.48656(6) 0.0262(3) Uani 1 1 d . . .
H3 H 0.2596 0.6760 0.4906 0.031 Uiso 1 1 calc R . .
C4 C 0.5151(2) 0.70892(7) 0.46362(6) 0.0303(4) Uani 1 1 d . . .
H4 H 0.4650 0.7466 0.4527 0.036 Uiso 1 1 calc R . .
C5 C 0.7106(2) 0.69562(7) 0.45654(6) 0.0323(4) Uani 1 1 d . . .
H5 H 0.7937 0.7239 0.4402 0.039 Uiso 1 1 calc R . .
C6 C 0.7842(2) 0.64109(7) 0.47324(6) 0.0305(4) Uani 1 1 d . . .
H6 H 0.9177 0.6320 0.4683 0.037 Uiso 1 1 calc R . .
C7 C 0.6633(2) 0.59964(7) 0.49727(5) 0.0256(3) Uani 1 1 d . . .
H7 H 0.7149 0.5626 0.5092 0.031 Uiso 1 1 calc R . .
C8 C 0.3766(2) 0.54189(6) 0.57702(5) 0.0225(3) Uani 1 1 d . . .
C9 C 0.2502(2) 0.50382(7) 0.60212(5) 0.0231(3) Uani 1 1 d . . .
C10 C 0.5090(2) 0.50653(7) 0.65733(5) 0.0228(3) Uani 1 1 d . . .
C11 C 0.6508(2) 0.45537(6) 0.66432(5) 0.0225(3) Uani 1 1 d . . .
C12 C 0.6399(2) 0.40442(7) 0.63339(6) 0.0308(4) Uani 1 1 d . . .
H12 H 0.5361 0.4002 0.6094 0.037 Uiso 1 1 calc R . .
C13 C 0.7799(3) 0.35956(7) 0.63723(6) 0.0357(4) Uani 1 1 d . . .
H13 H 0.7731 0.3247 0.6161 0.043 Uiso 1 1 calc R . .
C14 C 0.9278(2) 0.36691(7) 0.67223(6) 0.0316(4) Uani 1 1 d . . .
C15 C 0.9412(2) 0.41606(7) 0.70417(6) 0.0317(4) Uani 1 1 d . . .
H15 H 1.0438 0.4195 0.7286 0.038 Uiso 1 1 calc R . .
C16 C 0.8015(2) 0.46053(7) 0.69989(6) 0.0273(4) Uani 1 1 d . . .
H16 H 0.8089 0.4949 0.7215 0.033 Uiso 1 1 calc R . .
C17 C 0.5309(2) 0.60063(7) 0.69322(6) 0.0227(3) Uani 1 1 d . . .
C18 C 0.5348(2) 0.63957(7) 0.73899(6) 0.0243(3) Uani 1 1 d . . .
C19 C 0.5520(2) 0.61428(8) 0.78842(6) 0.0284(4) Uani 1 1 d . . .
H19 H 0.5583 0.5719 0.7923 0.034 Uiso 1 1 calc R . .
C20 C 0.5598(2) 0.65085(8) 0.83159(6) 0.0359(4) Uani 1 1 d . . .
H20 H 0.5719 0.6335 0.8650 0.043 Uiso 1 1 calc R . .
C21 C 0.5503(3) 0.71248(9) 0.82648(7) 0.0411(5) Uani 1 1 d . . .
H21 H 0.5564 0.7374 0.8563 0.049 Uiso 1 1 calc R . .
C22 C 0.5319(3) 0.73783(8) 0.77800(7) 0.0410(4) Uani 1 1 d . . .
H22 H 0.5246 0.7802 0.7746 0.049 Uiso 1 1 calc R . .
C23 C 0.5239(2) 0.70191(7) 0.73424(6) 0.0321(4) Uani 1 1 d . . .
H23 H 0.5110 0.7197 0.7010 0.039 Uiso 1 1 calc R . .
C24 C 0.5586(2) 0.61048(7) 0.64211(6) 0.0225(3) Uani 1 1 d . . .
C25 C 0.5961(2) 0.66695(7) 0.61838(6) 0.0265(3) Uani 1 1 d . . .
C26 C 0.5494(2) 0.55165(6) 0.61235(5) 0.0212(3) Uani 1 1 d . . .
H26 H 0.6748 0.5427 0.5944 0.025 Uiso 1 1 calc R . .
F1 F 1.06870(16) 0.32431(5) 0.67515(4) 0.0498(3) Uani 1 1 d . . .
N1 N 0.07367(18) 0.48584(6) 0.58848(5) 0.0289(3) Uani 1 1 d . . .
H1D H 0.0356 0.4939 0.5541 0.035 Uiso 1 1 d R . .
H1E H 0.0139 0.4539 0.6075 0.035 Uiso 1 1 d R . .
N2 N 0.6258(2) 0.71210(6) 0.59836(5) 0.0401(4) Uani 1 1 d . . .
O1 O 0.17421(15) 0.55596(5) 0.50509(4) 0.0338(3) Uani 1 1 d . . .
O2 O 0.31611(14) 0.48263(5) 0.64824(4) 0.0262(3) Uani 1 1 d . . .
O3 O 0.50019(16) 0.54072(4) 0.70402(4) 0.0264(3) Uani 1 1 d . . .

loop_
_atom_site_aniso_label
_atom_site_aniso_U_11
_atom_site_aniso_U_22
_atom_site_aniso_U_33
_atom_site_aniso_U_23
_atom_site_aniso_U_13
_atom_site_aniso_U_12
C1 0.0237(8) 0.0221(8) 0.0239(8) -0.0016(6) -0.0009(6) 0.0012(6)
C2 0.0254(8) 0.0248(8) 0.0161(7) -0.0018(6) -0.0033(6) -0.0008(6)
C3 0.0274(8) 0.0272(8) 0.0241(8) -0.0003(6) -0.0023(6) 0.0011(6)
C4 0.0391(9) 0.0240(8) 0.0277(8) 0.0035(6) -0.0041(7) -0.0002(7)
C5 0.0388(10) 0.0308(9) 0.0274(8) 0.0033(7) 0.0017(7) -0.0109(7)
C6 0.0245(8) 0.0387(10) 0.0283(8) -0.0010(7) 0.0017(6) -0.0041(7)
C7 0.0284(8) 0.0267(8) 0.0217(8) 0.0002(6) -0.0012(6) 0.0016(6)
C8 0.0217(8) 0.0228(7) 0.0229(8) -0.0016(6) 0.0013(6) -0.0011(6)
C9 0.0241(8) 0.0228(8) 0.0225(8) -0.0018(6) 0.0021(6) 0.0016(6)
C10 0.0237(8) 0.0253(8) 0.0193(7) -0.0004(6) 0.0028(6) -0.0044(6)
C11 0.0266(8) 0.0234(8) 0.0176(7) 0.0033(6) 0.0011(6) -0.0043(6)
C12 0.0345(9) 0.0285(9) 0.0292(9) -0.0022(7) -0.0103(7) 0.0002(7)
C13 0.0449(10) 0.0253(9) 0.0369(9) -0.0057(7) -0.0086(8) 0.0033(7)
C14 0.0334(9) 0.0255(9) 0.0359(9) 0.0080(7) -0.0018(7) 0.0049(7)
C15 0.0288(9) 0.0385(10) 0.0279(9) 0.0047(7) -0.0074(6) -0.0045(7)
C16 0.0294(9) 0.0279(8) 0.0245(8) -0.0016(7) -0.0006(6) -0.0052(7)
C17 0.0186(7) 0.0231(8) 0.0265(8) 0.0017(6) 0.0007(6) -0.0006(6)
C18 0.0166(7) 0.0311(8) 0.0251(8) -0.0039(6) 0.0010(6) -0.0005(6)
C19 0.0230(8) 0.0355(9) 0.0267(8) -0.0012(7) 0.0001(6) -0.0005(7)
C20 0.0310(9) 0.0523(11) 0.0242(8) -0.0034(8) 0.0008(7) -0.0001(8)
C21 0.0384(10) 0.0533(12) 0.0317(10) -0.0176(8) 0.0013(7) -0.0013(8)
C22 0.0478(11) 0.0348(10) 0.0405(10) -0.0116(8) 0.0016(8) -0.0003(8)
C23 0.0355(9) 0.0317(9) 0.0291(9) -0.0042(7) 0.0000(7) 0.0005(7)
C24 0.0191(7) 0.0234(8) 0.0250(8) -0.0007(6) -0.0008(6) -0.0027(6)
C25 0.0312(8) 0.0259(9) 0.0224(8) -0.0025(6) -0.0024(6) -0.0057(6)
C26 0.0213(7) 0.0222(8) 0.0202(7) 0.0012(6) 0.0019(6) -0.0006(6)
F1 0.0463(7) 0.0382(6) 0.0649(7) 0.0061(5) -0.0104(5) 0.0157(5)
N1 0.0239(7) 0.0347(8) 0.0282(7) 0.0028(6) 0.0006(5) -0.0062(6)
N2 0.0594(10) 0.0302(8) 0.0306(8) 0.0007(6) -0.0031(7) -0.0113(7)
O1 0.0274(6) 0.0393(7) 0.0347(6) 0.0063(5) -0.0098(5) -0.0066(5)
O2 0.0235(6) 0.0296(6) 0.0254(6) 0.0067(5) 0.0011(4) -0.0049(4)
O3 0.0361(6) 0.0231(6) 0.0201(6) -0.0008(4) 0.0049(4) -0.0018(5)

loop_
_atom_type_symbol
_atom_type_description
_atom_type_scat_dispersion_real
_atom_type_scat_dispersion_imag
_atom_type_scat_source
C C 0.0033 0.0016 'International Tables Vol C Tables 4.2.6.8 and 6.1.1.4'
H H 0.0000 0.0000 'International Tables Vol C Tables 4.2.6.8 and 6.1.1.4'
F F 0.0171 0.0103 'International Tables Vol C Tables 4.2.6.8 and 6.1.1.4'
N N 0.0061 0.0033 'International Tables Vol C Tables 4.2.6.8 and 6.1.1.4'
O O 0.0106 0.0060 'International Tables Vol C Tables 4.2.6.8 and 6.1.1.4'

loop_
_geom_angle_atom_site_label_1
_geom_angle_atom_site_label_2
_geom_angle_atom_site_label_3
_geom_angle
_geom_angle_site_symmetry_1
_geom_angle_site_symmetry_3
_geom_angle_publ_flag
O1 C1 C8 121.63(13) . . ?
O1 C1 C2 118.92(12) . . ?
C8 C1 C2 119.45(12) . . ?
C7 C2 C3 119.02(14) . . ?
C7 C2 C1 122.22(13) . . ?
C3 C2 C1 118.75(13) . . ?
C4 C3 C2 120.66(15) . . ?
C4 C3 H3 119.7 . . ?
C2 C3 H3 119.7 . . ?
C3 C4 C5 119.84(15) . . ?
C3 C4 H4 120.1 . . ?
C5 C4 H4 120.1 . . ?
C6 C5 C4 120.00(15) . . ?
C6 C5 H5 120.0 . . ?
C4 C5 H5 120.0 . . ?
C5 C6 C7 120.20(15) . . ?
C5 C6 H6 119.9 . . ?
C7 C6 H6 119.9 . . ?
C6 C7 C2 120.27(14) . . ?
C6 C7 H7 119.9 . . ?
C2 C7 H7 119.9 . . ?
C9 C8 C1 121.59(13) . . ?
C9 C8 C26 107.54(12) . . ?
C1 C8 C26 130.72(13) . . ?
N1 C9 O2 115.67(13) . . ?
N1 C9 C8 129.76(14) . . ?
O2 C9 C8 114.55(13) . . ?
O3 C10 O2 107.09(11) . . ?
O3 C10 C11 109.21(11) . . ?
O2 C10 C11 109.50(12) . . ?
O3 C10 C26 106.95(11) . . ?
O2 C10 C26 106.25(11) . . ?
C11 C10 C26 117.36(12) . . ?
C12 C11 C16 119.14(14) . . ?
C12 C11 C10 120.83(13) . . ?
C16 C11 C10 119.91(13) . . ?
C11 C12 C13 120.56(15) . . ?
C11 C12 H12 119.7 . . ?
C13 C12 H12 119.7 . . ?
C14 C13 C12 118.37(15) . . ?
C14 C13 H13 120.8 . . ?
C12 C13 H13 120.8 . . ?
F1 C14 C13 118.88(15) . . ?
F1 C14 C15 118.39(14) . . ?
C13 C14 C15 122.72(15) . . ?
C14 C15 C16 118.42(15) . . ?
C14 C15 H15 120.8 . . ?
C16 C15 H15 120.8 . . ?
C15 C16 C11 120.77(14) . . ?
C15 C16 H16 119.6 . . ?
C11 C16 H16 119.6 . . ?
C24 C17 O3 112.10(13) . . ?
C24 C17 C18 133.48(14) . . ?
O3 C17 C18 114.36(12) . . ?
C23 C18 C19 119.01(14) . . ?
C23 C18 C17 121.14(14) . . ?
C19 C18 C17 119.85(14) . . ?
C20 C19 C18 120.06(16) . . ?
C20 C19 H19 120.0 . . ?
C18 C19 H19 120.0 . . ?
C21 C20 C19 120.51(16) . . ?
C21 C20 H20 119.7 . . ?
C19 C20 H20 119.7 . . ?
C22 C21 C20 119.90(16) . . ?
C22 C21 H21 120.1 . . ?
C20 C21 H21 120.1 . . ?
C21 C22 C23 120.44(17) . . ?
C21 C22 H22 119.8 . . ?
C23 C22 H22 119.8 . . ?
C22 C23 C18 120.07(16) . . ?
C22 C23 H23 120.0 . . ?
C18 C23 H23 120.0 . . ?
C17 C24 C25 126.13(14) . . ?
C17 C24 C26 110.32(13) . . ?
C25 C24 C26 123.53(12) . . ?
N2 C25 C24 178.77(16) . . ?
C8 C26 C24 117.41(12) . . ?
C8 C26 C10 102.42(11) . . ?
C24 C26 C10 100.79(11) . . ?
C8 C26 H26 111.7 . . ?
C24 C26 H26 111.7 . . ?
C10 C26 H26 111.7 . . ?
C9 N1 H1D 116.6 . . ?
C9 N1 H1E 118.8 . . ?
H1D N1 H1E 120.3 . . ?
C9 O2 C10 108.65(11) . . ?
C17 O3 C10 109.83(11) . . ?

loop_
_geom_bond_atom_site_label_1
_geom_bond_atom_site_label_2
_geom_bond_distance
_geom_bond_site_symmetry_2
_geom_bond_publ_flag
C1 O1 1.2507(18) . ?
C1 C8 1.431(2) . ?
C1 C2 1.499(2) . ?
C2 C7 1.393(2) . ?
C2 C3 1.399(2) . ?
C3 C4 1.384(2) . ?
C3 H3 0.9500 . ?
C4 C5 1.391(2) . ?
C4 H4 0.9500 . ?
C5 C6 1.386(2) . ?
C5 H5 0.9500 . ?
C6 C7 1.390(2) . ?
C6 H6 0.9500 . ?
C7 H7 0.9500 . ?
C8 C9 1.377(2) . ?
C8 C26 1.515(2) . ?
C9 N1 1.3278(19) . ?
C9 O2 1.3590(17) . ?
C10 O3 1.4276(17) . ?
C10 O2 1.4500(17) . ?
C10 C11 1.512(2) . ?
C10 C26 1.5612(19) . ?
C11 C12 1.390(2) . ?
C11 C16 1.391(2) . ?
C12 C13 1.392(2) . ?
C12 H12 0.9500 . ?
C13 C14 1.371(2) . ?
C13 H13 0.9500 . ?
C14 F1 1.3599(18) . ?
C14 C15 1.374(2) . ?
C15 C16 1.386(2) . ?
C15 H15 0.9500 . ?
C16 H16 0.9500 . ?
C17 C24 1.351(2) . ?
C17 O3 1.3805(17) . ?
C17 C18 1.466(2) . ?
C18 C23 1.397(2) . ?
C18 C19 1.400(2) . ?
C19 C20 1.382(2) . ?
C19 H19 0.9500 . ?
C20 C21 1.382(3) . ?
C20 H20 0.9500 . ?
C21 C22 1.379(3) . ?
C21 H21 0.9500 . ?
C22 C23 1.386(2) . ?
C22 H22 0.9500 . ?
C23 H23 0.9500 . ?
C24 C25 1.424(2) . ?
C24 C26 1.521(2) . ?
C25 N2 1.1497(19) . ?
C26 H26 1.0000 . ?
N1 H1D 0.9424 . ?
N1 H1E 0.9583 . ?
